data_4102182
loop_
_publ_author_name
'Damien Guironnet'
'Lucia Caporaso'
'Boris Neuwald'
'Inigo G\"ottker-Schnetmann'
'Luigi Cavallo'
'Stefan Mecking'

_publ_contact_author_address
;Chair of Chemical Materials Science
Department of Chemistry
University of Konstanz 
78464 Konstanz
Germany
;
_publ_contact_author_email stefan.mecking@uni-konstanz.de
_publ_contact_author_fax '+49 7531 88-5152'
_publ_contact_author_name 'Prof. Dr. Stefan Mecking'
_publ_contact_author_phone '+49 7531 88-5151'
_publ_section_title
;
 Mechanistic Insights on Acrylate Insertion Polymerization
;
_journal_name_full 'Journal of the American Chemical Society'
_journal_page_first 4418
_journal_page_last 4426
_journal_paper_doi 10.1021/ja910760n
_journal_volume 132
_journal_year 2010
_chemical_formula_moiety 'C29 H33 O9 P Pd S, 1.5(C6 H6)'
_chemical_formula_sum 'C38 H42 O9 P Pd S'
_chemical_formula_weight 812.15
_chemical_name_systematic
; 
 ? 
;
_space_group_IT_number 2
_symmetry_cell_setting triclinic
_symmetry_Int_Tables_number 2
_symmetry_space_group_name_Hall '-P 1'
_symmetry_space_group_name_H-M 'P -1'
_atom_sites_solution_hydrogens geom
_atom_sites_solution_primary heavy
_atom_sites_solution_secondary difmap
_audit_creation_method SHELXL-97
_cell_angle_alpha 77.449(7)
_cell_angle_beta 76.951(7)
_cell_angle_gamma 77.429(7)
_cell_formula_units_Z 2
_cell_length_a 11.2956(11)
_cell_length_b 11.9428(10)
_cell_length_c 17.5109(16)
_cell_measurement_reflns_used 50293
_cell_measurement_temperature 100(2)
_cell_measurement_theta_max 26.00
_cell_measurement_theta_min 1.77
_cell_volume 2210.7(4)
_computing_cell_refinement 'STOE X-AREA'
_computing_data_collection 'STOE X-AREA'
_computing_data_reduction 'STOE X-RED'
_computing_structure_refinement 'SHELXL-97 (Sheldrick, 1997)'
_computing_structure_solution 'SHELXS-97 (Sheldrick, 1990)'
_diffrn_ambient_temperature 100(2)
_diffrn_detector_area_resol_mean 6.67
_diffrn_measured_fraction_theta_full 0.986
_diffrn_measured_fraction_theta_max 0.986
_diffrn_measurement_device_type 'STOE IPDS 2T'
_diffrn_measurement_method 'rotation method'
_diffrn_radiation_monochromator graphite
_diffrn_radiation_source 'fine-focus sealed tube'
_diffrn_radiation_type MoK\a
_diffrn_radiation_wavelength 0.71073
_diffrn_reflns_av_R_equivalents 0.0760
_diffrn_reflns_av_sigmaI/netI 0.0576
_diffrn_reflns_limit_h_max 13
_diffrn_reflns_limit_h_min -13
_diffrn_reflns_limit_k_max 14
_diffrn_reflns_limit_k_min -14
_diffrn_reflns_limit_l_max 21
_diffrn_reflns_limit_l_min -21
_diffrn_reflns_number 27509
_diffrn_reflns_theta_full 25.77
_diffrn_reflns_theta_max 25.77
_diffrn_reflns_theta_min 1.78
_exptl_absorpt_coefficient_mu 0.548
_exptl_absorpt_correction_T_max 0.9399
_exptl_absorpt_correction_T_min 0.8196
_exptl_absorpt_correction_type integration
_exptl_absorpt_process_details 'STOE X-RED32'
_exptl_crystal_colour colourless
_exptl_crystal_density_diffrn 1.220
_exptl_crystal_density_method 'not measured'
_exptl_crystal_description prism
_exptl_crystal_F_000 838
_exptl_crystal_size_max 0.450
_exptl_crystal_size_mid 0.317
_exptl_crystal_size_min 0.100
_platon_squeeze_details
;
;
_refine_diff_density_max 0.742
_refine_diff_density_min -1.052
_refine_diff_density_rms 0.105
_refine_ls_extinction_method none
_refine_ls_goodness_of_fit_ref 1.057
_refine_ls_hydrogen_treatment mixed
_refine_ls_matrix_type full
_refine_ls_number_parameters 488
_refine_ls_number_reflns 8369
_refine_ls_number_restraints 0
_refine_ls_restrained_S_all 1.057
_refine_ls_R_factor_all 0.0656
_refine_ls_R_factor_gt 0.0488
_refine_ls_shift/su_max 0.001
_refine_ls_shift/su_mean 0.000
_refine_ls_structure_factor_coef Fsqd
_refine_ls_weighting_details 'calc w=1/[\s^2^(Fo^2^)+(0.0748P)^2^+0.7133P] where P=(Fo^2^+2Fc^2^)/3'
_refine_ls_weighting_scheme calc
_refine_ls_wR_factor_gt 0.1316
_refine_ls_wR_factor_ref 0.1393
_reflns_number_gt 6538
_reflns_number_total 8369
_reflns_threshold_expression >2sigma(I)
_cod_data_source_file ja910760n_si_001.cif
_cod_data_source_block d:\x_ray\gs09_055
_cod_original_cell_volume 2210.7(3)
_cod_database_code 4102182

loop_
_symmetry_equiv_pos_as_xyz
'x, y, z'
'-x, -y, -z'

loop_
_atom_site_label
_atom_site_type_symbol
_atom_site_fract_x
_atom_site_fract_y
_atom_site_fract_z
_atom_site_U_iso_or_equiv
_atom_site_adp_type
_atom_site_occupancy
_atom_site_symmetry_multiplicity
_atom_site_calc_flag
_atom_site_refinement_flags
_atom_site_disorder_assembly
_atom_site_disorder_group
C10 C 0.2902(3) 0.6016(4) 0.8286(2) 0.0454(9) Uani 1 1 d . . .
C16 C 0.5292(3) 0.6283(3) 0.8571(2) 0.0417(8) Uani 1 1 d . . .
C23 C 0.3771(3) 0.8198(3) 0.7689(2) 0.0428(8) Uani 1 1 d . . .
C24 C 0.2937(3) 0.8679(4) 0.7173(2) 0.0460(9) Uani 1 1 d . . .
C17 C 0.4913(4) 0.6544(3) 0.9340(2) 0.0470(9) Uani 1 1 d . . .
C1 C 0.6093(4) 0.7477(4) 0.6326(3) 0.0542(10) Uani 1 1 d . A .
H1A H 0.5912 0.7945 0.6761 0.065 Uiso 1 1 calc R . .
C6 C 0.7447(4) 0.6980(4) 0.6160(3) 0.0563(11) Uani 1 1 d . . .
C13 C 0.0692(4) 0.5208(6) 0.8945(3) 0.0792(17) Uani 1 1 d . . .
H13A H -0.0058 0.4926 0.9170 0.095 Uiso 1 1 calc R . .
C18 C 0.5731(4) 0.6232(4) 0.9873(3) 0.0546(10) Uani 1 1 d . . .
H18A H 0.5480 0.6421 1.0392 0.066 Uiso 1 1 calc R . .
C25 C 0.2557(4) 0.9879(4) 0.6994(3) 0.0557(10) Uani 1 1 d . . .
H25A H 0.1975 1.0199 0.6654 0.067 Uiso 1 1 calc R . .
C2 C 0.5632(5) 0.8215(5) 0.5600(3) 0.0640(12) Uani 1 1 d . . .
H42 H 0.500(5) 0.881(5) 0.578(3) 0.072(15) Uiso 1 1 d . . .
H43 H 0.630(6) 0.865(5) 0.534(4) 0.094(19) Uiso 1 1 d . . .
C30 C 0.0559(4) 0.9380(4) 0.4390(3) 0.0627(12) Uani 1 1 d . . .
H30A H 0.0944 0.8954 0.3973 0.075 Uiso 1 1 calc R . .
C11 C 0.2788(4) 0.4897(4) 0.8221(3) 0.0525(10) Uani 1 1 d . . .
C31 C -0.0457(5) 0.9051(4) 0.4931(3) 0.0664(12) Uani 1 1 d . . .
H31A H -0.0776 0.8400 0.4886 0.080 Uiso 1 1 calc R . .
C26 C 0.3035(4) 1.0602(4) 0.7317(3) 0.0611(11) Uani 1 1 d . . .
H26A H 0.2777 1.1422 0.7195 0.073 Uiso 1 1 calc R . .
C21 C 0.6470(4) 0.5663(4) 0.8364(3) 0.0595(11) Uani 1 1 d . . .
H21A H 0.6728 0.5455 0.7850 0.071 Uiso 1 1 calc R . .
C28 C 0.4246(4) 0.8944(4) 0.8004(3) 0.0508(10) Uani 1 1 d . . .
H28A H 0.4821 0.8629 0.8350 0.061 Uiso 1 1 calc R . .
C4 C 0.6023(5) 0.6431(5) 0.4977(3) 0.0622(12) Uani 1 1 d . . .
C32 C -0.1009(5) 0.9673(4) 0.5541(3) 0.0670(12) Uani 1 1 d . . .
H32A H -0.1704 0.9443 0.5914 0.080 Uiso 1 1 calc R . .
C36 C -0.0379(5) 0.7047(6) 0.3506(4) 0.097(2) Uani 1 1 d . . .
H36A H -0.1214 0.7164 0.3776 0.117 Uiso 1 1 calc R . .
C15 C 0.1879(4) 0.6707(4) 0.8683(3) 0.0561(11) Uani 1 1 d . . .
H15A H 0.1941 0.7472 0.8723 0.067 Uiso 1 1 calc R . .
C27 C 0.3885(5) 1.0152(4) 0.7816(3) 0.0612(11) Uani 1 1 d . . .
H27A H 0.4218 1.0659 0.8027 0.073 Uiso 1 1 calc R . .
C14 C 0.0783(4) 0.6306(5) 0.9018(3) 0.0710(14) Uani 1 1 d . . .
H14A H 0.0106 0.6781 0.9293 0.085 Uiso 1 1 calc R . .
C12 C 0.1666(5) 0.4509(5) 0.8553(3) 0.0717(14) Uani 1 1 d . . .
H12A H 0.1578 0.3755 0.8507 0.086 Uiso 1 1 calc R . .
C5 C 0.7392(5) 0.5165(6) 0.4222(3) 0.0824(17) Uani 1 1 d . . .
H5A H 0.8003 0.4987 0.4569 0.099 Uiso 1 1 calc R A .
H5B H 0.7816 0.5148 0.3670 0.099 Uiso 1 1 calc R . .
H5C H 0.6849 0.4582 0.4388 0.099 Uiso 1 1 calc R . .
C35 C 0.0550(6) 0.6539(5) 0.3913(3) 0.0777(15) Uani 1 1 d . . .
H35A H 0.0367 0.6292 0.4473 0.093 Uiso 1 1 calc R . .
C20 C 0.7279(4) 0.5341(6) 0.8897(3) 0.0795(17) Uani 1 1 d . . .
H20A H 0.8084 0.4912 0.8750 0.095 Uiso 1 1 calc R . .
C19 C 0.6907(4) 0.5647(5) 0.9635(3) 0.0705(14) Uani 1 1 d . . .
H19A H 0.7472 0.5452 0.9991 0.085 Uiso 1 1 calc R . .
C29 C 0.1669(5) 0.8314(5) 0.6361(4) 0.0804(16) Uani 1 1 d . . .
H29A H 0.0919 0.8731 0.6654 0.096 Uiso 1 1 calc R . .
H29B H 0.1469 0.7656 0.6194 0.096 Uiso 1 1 calc R . .
H29C H 0.2003 0.8845 0.5890 0.096 Uiso 1 1 calc R . .
C34 C 0.1746(5) 0.6384(5) 0.3516(5) 0.0849(17) Uani 1 1 d . . .
H34A H 0.2380 0.5995 0.3805 0.102 Uiso 1 1 calc R . .
C22 C 0.3374(6) 0.7531(6) 1.0258(3) 0.093(2) Uani 1 1 d . . .
H22A H 0.3442 0.6867 1.0696 0.111 Uiso 1 1 calc R . .
H22B H 0.2518 0.7945 1.0310 0.111 Uiso 1 1 calc R . .
H22C H 0.3914 0.8062 1.0277 0.111 Uiso 1 1 calc R . .
C7 C 0.9270(4) 0.6284(6) 0.6709(4) 0.0829(17) Uani 1 1 d . . .
H7A H 0.9369 0.5470 0.6650 0.099 Uiso 1 1 calc R . .
H7B H 0.9581 0.6317 0.7182 0.099 Uiso 1 1 calc R . .
H7C H 0.9736 0.6711 0.6236 0.099 Uiso 1 1 calc R . .
C39 C 0.5117(9) 0.7559(7) 0.5106(5) 0.054(2) Uani 0.648(14) 1 d P A 1
H39A H 0.4339 0.7325 0.5444 0.064 Uiso 0.648(14) 1 calc PR A 1
C41 C 0.4016(11) 0.7827(11) 0.3964(7) 0.067(3) Uani 0.648(14) 1 d P A 1
H41A H 0.4422 0.7042 0.3871 0.081 Uiso 0.648(14) 1 calc PR A 1
H41B H 0.3903 0.8331 0.3454 0.081 Uiso 0.648(14) 1 calc PR A 1
H41C H 0.3209 0.7789 0.4313 0.081 Uiso 0.648(14) 1 calc PR A 1
C40 C 0.4773(7) 0.8295(7) 0.4337(5) 0.064(3) Uani 0.648(14) 1 d P A 1
H40A H 0.4330 0.9071 0.4448 0.077 Uiso 0.648(14) 1 calc PR A 1
H40B H 0.5544 0.8411 0.3951 0.077 Uiso 0.648(14) 1 calc PR A 1
C37 C -0.0084(7) 0.7386(10) 0.2699(5) 0.172(5) Uani 1 1 d . . .
H37A H -0.0719 0.7737 0.2402 0.206 Uiso 1 1 calc R . .
C33 C 0.2042(7) 0.6756(7) 0.2752(5) 0.123(3) Uani 1 1 d . . .
H33A H 0.2882 0.6708 0.2492 0.148 Uiso 1 1 calc R . .
C38 C 0.1089(10) 0.7224(11) 0.2329(5) 0.222(8) Uani 1 1 d . . .
H38A H 0.1281 0.7433 0.1766 0.267 Uiso 1 1 calc R . .
C3 C 0.5732(19) 0.7740(15) 0.4836(11) 0.068(5) Uiso 0.352(14) 1 d P A 2
H3A H 0.6173 0.8159 0.4330 0.081 Uiso 0.352(14) 1 calc PR A 2
C8 C 0.4247(19) 0.7908(15) 0.4951(11) 0.081(6) Uani 0.352(14) 1 d P A 2
H8A H 0.3919 0.7492 0.5485 0.097 Uiso 0.352(14) 1 calc PR A 2
H8B H 0.3891 0.8746 0.4925 0.097 Uiso 0.352(14) 1 calc PR A 2
C9 C 0.387(3) 0.749(2) 0.4380(17) 0.097(8) Uani 0.352(14) 1 d P A 2
H9A H 0.4184 0.7912 0.3850 0.117 Uiso 0.352(14) 1 calc PR A 2
H9B H 0.2971 0.7618 0.4474 0.117 Uiso 0.352(14) 1 calc PR A 2
H9C H 0.4207 0.6659 0.4411 0.117 Uiso 0.352(14) 1 calc PR A 2
O1 O 0.5991(3) 0.5633(3) 0.55432(18) 0.0562(7) Uani 1 1 d . A .
O5 O 0.4361(3) 0.4577(3) 0.69240(18) 0.0592(8) Uani 1 1 d . A .
O9 O 0.2562(2) 0.7893(2) 0.68610(17) 0.0513(7) Uani 1 1 d . . .
O8 O 0.3739(3) 0.7123(3) 0.95150(17) 0.0588(8) Uani 1 1 d . . .
O3 O 0.8029(3) 0.6754(3) 0.5527(2) 0.0714(9) Uani 1 1 d . . .
O4 O 0.7973(3) 0.6811(3) 0.6797(2) 0.0660(8) Uani 1 1 d . . .
O7 O 0.5005(3) 0.3725(3) 0.81856(19) 0.0640(8) Uani 1 1 d . . .
O2 O 0.6671(3) 0.6297(3) 0.4281(2) 0.0728(9) Uani 1 1 d . A .
O6 O 0.3510(4) 0.2933(3) 0.7729(2) 0.0869(12) Uani 1 1 d . . .
P1 P 0.43073(8) 0.66368(8) 0.78374(6) 0.0396(2) Uani 1 1 d . A .
S1 S 0.40183(13) 0.39322(10) 0.77435(7) 0.0613(3) Uani 1 1 d . . .
Pd1 Pd 0.52146(3) 0.60555(3) 0.669331(18) 0.04383(12) Uani 1 1 d . . .

loop_
_atom_site_aniso_label
_atom_site_aniso_U_11
_atom_site_aniso_U_22
_atom_site_aniso_U_33
_atom_site_aniso_U_23
_atom_site_aniso_U_13
_atom_site_aniso_U_12
C10 0.0365(19) 0.049(2) 0.052(2) -0.0061(18) -0.0150(16) -0.0074(17)
C16 0.0374(18) 0.036(2) 0.053(2) -0.0068(17) -0.0122(16) -0.0069(15)
C23 0.0408(19) 0.036(2) 0.049(2) -0.0076(16) -0.0084(16) -0.0018(15)
C24 0.0360(19) 0.045(2) 0.054(2) -0.0060(18) -0.0092(16) -0.0038(16)
C17 0.048(2) 0.038(2) 0.055(2) -0.0071(17) -0.0122(17) -0.0075(17)
C1 0.054(2) 0.058(3) 0.052(2) -0.018(2) -0.0021(18) -0.014(2)
C6 0.055(2) 0.064(3) 0.057(3) -0.022(2) -0.004(2) -0.019(2)
C13 0.042(3) 0.118(5) 0.079(4) 0.000(3) -0.016(2) -0.030(3)
C18 0.062(3) 0.058(3) 0.052(2) -0.008(2) -0.023(2) -0.018(2)
C25 0.050(2) 0.047(2) 0.065(3) -0.005(2) -0.0167(19) 0.0042(19)
C2 0.068(3) 0.051(3) 0.066(3) -0.010(2) -0.002(2) -0.007(2)
C30 0.070(3) 0.051(3) 0.061(3) -0.004(2) -0.020(2) 0.004(2)
C11 0.054(2) 0.054(3) 0.058(2) -0.005(2) -0.0233(19) -0.020(2)
C31 0.075(3) 0.054(3) 0.070(3) -0.008(2) -0.026(3) -0.002(2)
C26 0.067(3) 0.038(2) 0.073(3) -0.010(2) -0.008(2) 0.000(2)
C21 0.039(2) 0.082(3) 0.053(2) -0.011(2) -0.0096(18) -0.002(2)
C28 0.052(2) 0.042(2) 0.061(3) -0.0145(19) -0.0164(19) -0.0030(18)
C4 0.072(3) 0.068(3) 0.050(3) -0.017(2) -0.022(2) -0.001(2)
C32 0.073(3) 0.055(3) 0.066(3) 0.000(2) -0.019(2) -0.002(2)
C36 0.054(3) 0.130(6) 0.113(5) -0.066(5) -0.014(3) 0.014(3)
C15 0.040(2) 0.058(3) 0.063(3) 0.001(2) -0.0115(18) -0.0024(19)
C27 0.072(3) 0.041(2) 0.073(3) -0.016(2) -0.018(2) -0.005(2)
C14 0.040(2) 0.084(4) 0.080(3) 0.002(3) -0.011(2) -0.007(2)
C12 0.078(3) 0.079(4) 0.073(3) 0.002(3) -0.029(3) -0.045(3)
C5 0.061(3) 0.124(5) 0.059(3) -0.035(3) -0.017(2) 0.015(3)
C35 0.096(4) 0.065(3) 0.070(3) -0.013(3) -0.018(3) -0.006(3)
C20 0.037(2) 0.128(5) 0.066(3) -0.010(3) -0.019(2) 0.003(3)
C19 0.049(3) 0.105(4) 0.060(3) -0.003(3) -0.024(2) -0.016(3)
C29 0.081(4) 0.066(3) 0.108(4) 0.001(3) -0.060(3) -0.014(3)
C34 0.067(3) 0.059(3) 0.129(6) -0.020(3) -0.038(4) 0.011(3)
C22 0.099(4) 0.104(5) 0.063(3) -0.036(3) -0.021(3) 0.035(4)
C7 0.048(3) 0.106(5) 0.108(4) -0.036(4) -0.023(3) -0.015(3)
C39 0.053(5) 0.051(4) 0.054(4) -0.014(3) -0.019(4) 0.013(4)
C41 0.066(6) 0.071(7) 0.069(7) -0.022(5) -0.027(5) 0.004(4)
C40 0.073(5) 0.059(5) 0.055(5) 0.010(4) -0.017(4) -0.017(4)
C37 0.114(6) 0.266(12) 0.115(6) -0.107(7) -0.056(5) 0.117(7)
C33 0.083(5) 0.106(6) 0.134(7) -0.013(5) 0.022(4) 0.028(4)
C38 0.201(10) 0.292(15) 0.071(5) -0.039(7) -0.008(6) 0.163(11)
C8 0.097(14) 0.061(10) 0.076(12) -0.009(9) -0.011(10) -0.005(9)
C9 0.103(15) 0.076(16) 0.097(18) -0.028(15) 0.007(16) 0.003(12)
O1 0.0590(17) 0.0598(19) 0.0527(17) -0.0216(16) -0.0148(14) -0.0005(14)
O5 0.082(2) 0.0487(17) 0.0566(17) -0.0163(14) -0.0178(15) -0.0211(15)
O9 0.0445(15) 0.0519(17) 0.0602(17) -0.0035(13) -0.0218(13) -0.0079(13)
O8 0.0596(18) 0.0624(19) 0.0496(16) -0.0160(14) -0.0118(13) 0.0071(15)
O3 0.0518(18) 0.102(3) 0.068(2) -0.0364(19) -0.0037(15) -0.0178(17)
O4 0.0520(17) 0.086(2) 0.070(2) -0.0279(18) -0.0102(15) -0.0190(16)
O7 0.076(2) 0.0467(18) 0.065(2) -0.0157(15) -0.0172(16) 0.0082(15)
O2 0.083(2) 0.082(2) 0.056(2) -0.0130(17) -0.0218(17) -0.0113(19)
O6 0.140(3) 0.055(2) 0.078(2) -0.0178(18) -0.014(2) -0.044(2)
P1 0.0360(5) 0.0363(5) 0.0485(5) -0.0098(4) -0.0121(4) -0.0038(4)
S1 0.0888(8) 0.0443(6) 0.0594(7) -0.0137(5) -0.0184(6) -0.0204(6)
Pd1 0.04253(18) 0.04170(19) 0.05071(19) -0.01494(13) -0.01208(12) -0.00452(12)

loop_
_atom_type_symbol
_atom_type_description
_atom_type_scat_dispersion_real
_atom_type_scat_dispersion_imag
_atom_type_scat_source
C C 0.0033 0.0016 'International Tables Vol C Tables 4.2.6.8 and 6.1.1.4'
H H 0.0000 0.0000 'International Tables Vol C Tables 4.2.6.8 and 6.1.1.4'
O O 0.0106 0.0060 'International Tables Vol C Tables 4.2.6.8 and 6.1.1.4'
P P 0.1023 0.0942 'International Tables Vol C Tables 4.2.6.8 and 6.1.1.4'
S S 0.1246 0.1234 'International Tables Vol C Tables 4.2.6.8 and 6.1.1.4'
Pd Pd -0.9988 1.0072 'International Tables Vol C Tables 4.2.6.8 and 6.1.1.4'

loop_
_geom_angle_atom_site_label_1
_geom_angle_atom_site_label_2
_geom_angle_atom_site_label_3
_geom_angle
_geom_angle_site_symmetry_1
C11 C10 C15 118.3(4) .
C11 C10 P1 122.8(3) .
C15 C10 P1 118.8(3) .
C21 C16 C17 118.7(4) .
C21 C16 P1 117.3(3) .
C17 C16 P1 124.0(3) .
C28 C23 C24 118.9(4) .
C28 C23 P1 122.6(3) .
C24 C23 P1 118.2(3) .
O9 C24 C25 124.0(4) .
O9 C24 C23 115.2(3) .
C25 C24 C23 120.8(4) .
O8 C17 C18 123.7(4) .
O8 C17 C16 116.0(3) .
C18 C17 C16 120.3(4) .
C6 C1 C2 113.1(4) .
C6 C1 Pd1 105.4(3) .
C2 C1 Pd1 108.6(3) .
O3 C6 O4 122.1(4) .
O3 C6 C1 125.2(4) .
O4 C6 C1 112.7(4) .
C14 C13 C12 121.2(5) .
C19 C18 C17 119.1(4) .
C26 C25 C24 119.3(4) .
C1 C2 C3 122.8(7) .
C1 C2 C39 115.5(5) .
C3 C2 C39 29.7(6) .
C32 C30 C31 119.6(5) 2_576
C10 C11 C12 119.1(4) .
C10 C11 S1 122.7(3) .
C12 C11 S1 118.2(4) .
C30 C31 C32 119.9(5) .
C25 C26 C27 121.2(4) .
C16 C21 C20 120.9(4) .
C23 C28 C27 120.6(4) .
O1 C4 O2 122.2(5) .
O1 C4 C3 137.7(8) .
O2 C4 C3 98.4(9) .
O1 C4 C39 115.8(5) .
O2 C4 C39 121.5(5) .
C3 C4 C39 30.2(7) .
C30 C32 C31 120.6(5) 2_576
C35 C36 C37 118.5(6) .
C14 C15 C10 121.9(5) .
C26 C27 C28 119.1(4) .
C13 C14 C15 118.7(5) .
C13 C12 C11 120.7(5) .
C36 C35 C34 120.0(6) .
C19 C20 C21 119.4(4) .
C20 C19 C18 121.4(4) .
C33 C34 C35 121.9(6) .
C40 C39 C4 113.0(6) .
C40 C39 C2 114.3(7) .
C4 C39 C2 108.9(5) .
C41 C40 C39 115.9(8) .
C38 C37 C36 120.1(7) .
C34 C33 C38 117.9(7) .
C37 C38 C33 121.3(8) .
C4 C3 C2 111.5(12) .
C4 C3 C8 98.7(13) .
C2 C3 C8 91.6(13) .
C9 C8 C3 112.6(17) .
C4 O1 Pd1 117.7(3) .
S1 O5 Pd1 121.94(16) .
C24 O9 C29 118.3(3) .
C17 O8 C22 117.3(4) .
C6 O4 C7 117.0(4) .
C4 O2 C5 116.1(4) .
C16 P1 C23 107.51(17) .
C16 P1 C10 107.83(17) .
C23 P1 C10 104.35(18) .
C16 P1 Pd1 113.80(13) .
C23 P1 Pd1 111.13(13) .
C10 P1 Pd1 111.69(13) .
O6 S1 O7 116.5(2) .
O6 S1 O5 110.6(2) .
O7 S1 O5 111.62(19) .
O6 S1 C11 106.0(2) .
O7 S1 C11 106.19(18) .
O5 S1 C11 105.0(2) .
C1 Pd1 O5 173.09(14) .
C1 Pd1 O1 86.42(15) .
O5 Pd1 O1 86.85(12) .
C1 Pd1 P1 91.47(12) .
O5 Pd1 P1 95.11(9) .
O1 Pd1 P1 174.88(9) .

loop_
_geom_bond_atom_site_label_1
_geom_bond_atom_site_label_2
_geom_bond_distance
_geom_bond_site_symmetry_2
C10 C11 1.401(6) .
C10 C15 1.404(6) .
C10 P1 1.839(4) .
C16 C21 1.386(6) .
C16 C17 1.399(6) .
C16 P1 1.808(4) .
C23 C28 1.393(5) .
C23 C24 1.399(5) .
C23 P1 1.811(4) .
C24 O9 1.364(5) .
C24 C25 1.391(6) .
C17 O8 1.357(5) .
C17 C18 1.397(6) .
C1 C6 1.501(6) .
C1 C2 1.509(7) .
C1 Pd1 2.062(4) .
C6 O3 1.207(5) .
C6 O4 1.337(5) .
C13 C14 1.373(8) .
C13 C12 1.373(8) .
C18 C19 1.378(7) .
C25 C26 1.382(6) .
C2 C3 1.535(17) .
C2 C39 1.556(9) .
C30 C32 1.374(7) 2_576
C30 C31 1.383(7) .
C11 C12 1.402(6) .
C11 S1 1.776(5) .
C31 C32 1.386(7) .
C26 C27 1.387(7) .
C21 C20 1.390(6) .
C28 C27 1.398(6) .
C4 O1 1.217(6) .
C4 O2 1.295(6) .
C4 C3 1.502(17) .
C4 C39 1.529(8) .
C32 C30 1.374(7) 2_576
C36 C35 1.360(8) .
C36 C37 1.366(11) .
C15 C14 1.384(6) .
C5 O2 1.431(6) .
C35 C34 1.365(8) .
C20 C19 1.370(7) .
C29 O9 1.423(5) .
C34 C33 1.306(10) .
C22 O8 1.431(6) .
C7 O4 1.451(6) .
C39 C40 1.520(11) .
C41 C40 1.445(14) .
C37 C38 1.330(13) .
C33 C38 1.391(13) .
C3 C8 1.62(3) .
C8 C9 1.38(3) .
O1 Pd1 2.129(3) .
O5 S1 1.484(3) .
O5 Pd1 2.113(3) .
O7 S1 1.445(3) .
O6 S1 1.440(3) .
P1 Pd1 2.2167(10) .

loop_
_geom_torsion_atom_site_label_1
_geom_torsion_atom_site_label_2
_geom_torsion_atom_site_label_3
_geom_torsion_atom_site_label_4
_geom_torsion
_geom_torsion_site_symmetry_1
_geom_torsion_site_symmetry_4
C28 C23 C24 O9 177.0(3) . .
P1 C23 C24 O9 3.3(5) . .
C28 C23 C24 C25 -2.0(6) . .
P1 C23 C24 C25 -175.7(3) . .
C21 C16 C17 O8 -178.2(4) . .
P1 C16 C17 O8 -1.6(5) . .
C21 C16 C17 C18 3.0(6) . .
P1 C16 C17 C18 179.6(3) . .
C2 C1 C6 O3 -28.6(7) . .
Pd1 C1 C6 O3 89.9(5) . .
C2 C1 C6 O4 151.0(4) . .
Pd1 C1 C6 O4 -90.6(4) . .
O8 C17 C18 C19 -179.8(4) . .
C16 C17 C18 C19 -1.1(6) . .
O9 C24 C25 C26 -177.2(4) . .
C23 C24 C25 C26 1.6(6) . .
C6 C1 C2 C3 58.9(11) . .
Pd1 C1 C2 C3 -57.7(11) . .
C6 C1 C2 C39 91.9(6) . .
Pd1 C1 C2 C39 -24.6(6) . .
C15 C10 C11 C12 -0.1(6) . .
P1 C10 C11 C12 -177.4(3) . .
C15 C10 C11 S1 -179.3(3) . .
P1 C10 C11 S1 3.4(5) . .
C32 C30 C31 C32 -0.3(8) 2_576 .
C24 C25 C26 C27 -0.1(7) . .
C17 C16 C21 C20 -2.3(7) . .
P1 C16 C21 C20 -179.1(4) . .
C24 C23 C28 C27 0.8(6) . .
P1 C23 C28 C27 174.2(3) . .
C30 C31 C32 C30 0.3(8) . 2_576
C11 C10 C15 C14 1.0(6) . .
P1 C10 C15 C14 178.5(4) . .
C25 C26 C27 C28 -1.1(7) . .
C23 C28 C27 C26 0.7(7) . .
C12 C13 C14 C15 0.4(8) . .
C10 C15 C14 C13 -1.2(7) . .
C14 C13 C12 C11 0.5(8) . .
C10 C11 C12 C13 -0.7(7) . .
S1 C11 C12 C13 178.5(4) . .
C37 C36 C35 C34 0.4(11) . .
C16 C21 C20 C19 -0.3(9) . .
C21 C20 C19 C18 2.3(9) . .
C17 C18 C19 C20 -1.6(8) . .
C36 C35 C34 C33 3.0(10) . .
O1 C4 C39 C40 -154.0(6) . .
O2 C4 C39 C40 17.9(10) . .
C3 C4 C39 C40 62.7(14) . .
O1 C4 C39 C2 77.8(8) . .
O2 C4 C39 C2 -110.3(6) . .
C3 C4 C39 C2 -65.5(15) . .
C1 C2 C39 C40 -174.5(6) . .
C3 C2 C39 C40 -62.4(16) . .
C1 C2 C39 C4 -47.0(8) . .
C3 C2 C39 C4 65.0(14) . .
C4 C39 C40 C41 69.6(11) . .
C2 C39 C40 C41 -165.1(8) . .
C35 C36 C37 C38 -0.5(16) . .
C35 C34 C33 C38 -6.0(13) . .
C36 C37 C38 C33 -3(2) . .
C34 C33 C38 C37 5.9(18) . .
O1 C4 C3 C2 17(2) . .
O2 C4 C3 C2 -147.7(11) . .
C39 C4 C3 C2 69.7(16) . .
O1 C4 C3 C8 -78.6(14) . .
O2 C4 C3 C8 117.1(11) . .
C39 C4 C3 C8 -25.5(11) . .
C1 C2 C3 C4 14.7(18) . .
C39 C2 C3 C4 -69.8(15) . .
C1 C2 C3 C8 114.6(9) . .
C39 C2 C3 C8 30.2(12) . .
C4 C3 C8 C9 -64.1(19) . .
C2 C3 C8 C9 -176.1(18) . .
O2 C4 O1 Pd1 167.1(3) . .
C3 C4 O1 Pd1 5.5(13) . .
C39 C4 O1 Pd1 -21.1(6) . .
C25 C24 O9 C29 -4.1(6) . .
C23 C24 O9 C29 177.0(4) . .
C18 C17 O8 C22 6.4(6) . .
C16 C17 O8 C22 -172.3(4) . .
O3 C6 O4 C7 -3.0(7) . .
C1 C6 O4 C7 177.4(4) . .
O1 C4 O2 C5 -2.5(7) . .
C3 C4 O2 C5 165.0(8) . .
C39 C4 O2 C5 -174.0(6) . .
C21 C16 P1 C23 -125.7(3) . .
C17 C16 P1 C23 57.7(4) . .
C21 C16 P1 C10 122.3(3) . .
C17 C16 P1 C10 -54.3(4) . .
C21 C16 P1 Pd1 -2.2(4) . .
C17 C16 P1 Pd1 -178.8(3) . .
C28 C23 P1 C16 9.7(4) . .
C24 C23 P1 C16 -176.8(3) . .
C28 C23 P1 C10 124.1(3) . .
C24 C23 P1 C10 -62.5(3) . .
C28 C23 P1 Pd1 -115.4(3) . .
C24 C23 P1 Pd1 58.0(3) . .
C11 C10 P1 C16 -91.2(4) . .
C15 C10 P1 C16 91.5(3) . .
C11 C10 P1 C23 154.7(3) . .
C15 C10 P1 C23 -22.6(4) . .
C11 C10 P1 Pd1 34.5(4) . .
C15 C10 P1 Pd1 -142.8(3) . .
Pd1 O5 S1 O6 -177.1(2) . .
Pd1 O5 S1 O7 -45.7(3) . .
Pd1 O5 S1 C11 68.9(2) . .
C10 C11 S1 O6 -174.5(4) . .
C12 C11 S1 O6 6.3(4) . .
C10 C11 S1 O7 61.0(4) . .
C12 C11 S1 O7 -118.2(4) . .
C10 C11 S1 O5 -57.4(4) . .
C12 C11 S1 O5 123.5(4) . .
C6 C1 Pd1 O5 -75.5(13) . .
C2 C1 Pd1 O5 45.9(14) . .
C6 C1 Pd1 O1 -62.3(3) . .
C2 C1 Pd1 O1 59.1(3) . .
C6 C1 Pd1 P1 122.4(3) . .
C2 C1 Pd1 P1 -116.2(3) . .
S1 O5 Pd1 C1 166.8(12) . .
S1 O5 Pd1 O1 153.6(2) . .
S1 O5 Pd1 P1 -31.2(2) . .
C4 O1 Pd1 C1 -39.4(4) . .
C4 O1 Pd1 O5 139.0(3) . .
C4 O1 Pd1 P1 26.3(12) . .
C16 P1 Pd1 C1 -80.27(19) . .
C23 P1 Pd1 C1 41.26(18) . .
C10 P1 Pd1 C1 157.34(19) . .
C16 P1 Pd1 O5 101.86(16) . .
C23 P1 Pd1 O5 -136.61(16) . .
C10 P1 Pd1 O5 -20.53(16) . .
C16 P1 Pd1 O1 -145.8(10) . .
C23 P1 Pd1 O1 -24.3(10) . .
C10 P1 Pd1 O1 91.8(10) . .

loop_
_platon_squeeze_void_nr
_platon_squeeze_void_average_x
_platon_squeeze_void_average_y
_platon_squeeze_void_average_z
_platon_squeeze_void_volume
_platon_squeeze_void_count_electrons
_platon_squeeze_void_content
1 -0.009 0.000 0.000 553 128 ' '
